data_4123410
loop_
_publ_author_name
'Lindqvist, Markus'
'Borre, Katja'
'Axenov, Kirill'
'K\'otai, Bianka'
'Nieger, Martin'
'Leskel\"a, Markku'
'P\'apai, Imre'
'Repo, Timo'

_publ_section_title
;
 Chiral molecular tweezers: synthesis and reactivity in asymmetric
 hydrogenation.
;
_journal_issue 12
_journal_name_full 'Journal of the American Chemical Society'
_journal_page_first 4038
_journal_page_last 4041
_journal_paper_doi 10.1021/ja512658m
_journal_volume 137
_journal_year 2015
_chemical_absolute_configuration ad
_chemical_formula_moiety 'C14 H20 N, Cl'
_chemical_formula_sum 'C14 H20 Cl N'
_chemical_formula_weight 237.76
_chemical_name_systematic
;
 1-(1,2,3,4-tetrahydronaphthalen-1-yl)pyrrolidinium chloride
;
_space_group_crystal_system monoclinic
_space_group_IT_number 4
_space_group_name_Hall 'P 2yb'
_space_group_name_H-M_alt 'P 1 21 1'
_symmetry_space_group_name_Hall 'P 2yb'
_symmetry_space_group_name_H-M 'P 1 21 1'
_atom_sites_solution_hydrogens difmap
_atom_sites_solution_primary direct
_atom_sites_solution_secondary difmap
_audit_creation_method SHELXL-2014
_cell_angle_alpha 90
_cell_angle_beta 102.354(3)
_cell_angle_gamma 90
_cell_formula_units_Z 2
_cell_length_a 8.3141(3)
_cell_length_b 7.0195(4)
_cell_length_c 11.3118(5)
_cell_measurement_reflns_used 88
_cell_measurement_temperature 123(2)
_cell_measurement_theta_max 25.0
_cell_measurement_theta_min 2.5
_cell_volume 644.88(5)
_computing_cell_refinement EVALCCD
_computing_data_collection Collect
_computing_data_reduction EVALCCD
_computing_molecular_graphics Shelxtl-Plus
_computing_publication_material publCIF
_computing_structure_refinement 'SHELXL-2014 (Sheldrick, 2014)'
_computing_structure_solution SHELXS-97
_diffrn_ambient_temperature 123(2)
_diffrn_measured_fraction_theta_full 0.995
_diffrn_measured_fraction_theta_max 0.996
_diffrn_measurement_device_type 'Bruker-Nonius KappaCCD'
_diffrn_measurement_method 'rotation in \f and \w, 2\%'
_diffrn_radiation_type MoK\a
_diffrn_radiation_wavelength 0.71073
_diffrn_reflns_av_R_equivalents 0.0243
_diffrn_reflns_av_unetI/netI 0.0227
_diffrn_reflns_Laue_measured_fraction_full 0.995
_diffrn_reflns_Laue_measured_fraction_max 0.996
_diffrn_reflns_limit_h_max 10
_diffrn_reflns_limit_h_min -10
_diffrn_reflns_limit_k_max 9
_diffrn_reflns_limit_k_min -9
_diffrn_reflns_limit_l_max 14
_diffrn_reflns_limit_l_min -14
_diffrn_reflns_number 10823
_diffrn_reflns_point_group_measured_fraction_full 0.997
_diffrn_reflns_point_group_measured_fraction_max 0.997
_diffrn_reflns_theta_full 25.242
_diffrn_reflns_theta_max 27.496
_diffrn_reflns_theta_min 2.508
_diffrn_source 'fine-focus sealed tube'
_exptl_absorpt_coefficient_mu 0.270
_exptl_absorpt_correction_T_max 0.9925
_exptl_absorpt_correction_T_min 0.8722
_exptl_absorpt_correction_type multi-scan
_exptl_absorpt_process_details 'SADABS (Sheldrick, 2008)'
_exptl_crystal_colour colourless
_exptl_crystal_density_diffrn 1.224
_exptl_crystal_description rods
_exptl_crystal_F_000 256
_exptl_crystal_size_max 0.320
_exptl_crystal_size_mid 0.180
_exptl_crystal_size_min 0.060
_refine_diff_density_max 0.200
_refine_diff_density_min -0.165
_refine_diff_density_rms 0.035
_refine_ls_abs_structure_details
;
 Flack x determined using 1289 quotients [(I+)-(I-)]/[(I+)+(I-)]
 (Parsons, Flack and Wagner, Acta Cryst. B69 (2013) 249-259).

 Determination of absolute structure using Bayesian statistics 
 on Bijvoet differences (Hooft, Straver and Spek, 2008): 
 Hooft's y = -0.013(15) (Platon: Spek, 2009).
;
_refine_ls_abs_structure_Flack -0.017(15)
_refine_ls_extinction_method none
_refine_ls_goodness_of_fit_ref 1.034
_refine_ls_hydrogen_treatment mixed
_refine_ls_matrix_type full
_refine_ls_number_parameters 148
_refine_ls_number_reflns 2950
_refine_ls_number_restraints 2
_refine_ls_restrained_S_all 1.034
_refine_ls_R_factor_all 0.0254
_refine_ls_R_factor_gt 0.0240
_refine_ls_shift/su_max 0.000
_refine_ls_shift/su_mean 0.000
_refine_ls_structure_factor_coef Fsqd
_refine_ls_weighting_details 'w=1/[\s^2^(Fo^2^)+(0.0311P)^2^+0.1159P] where P=(Fo^2^+2Fc^2^)/3'
_refine_ls_weighting_scheme calc
_refine_ls_wR_factor_gt 0.0589
_refine_ls_wR_factor_ref 0.0597
_reflns_Friedel_coverage 0.851
_reflns_Friedel_fraction_full 0.999
_reflns_Friedel_fraction_max 0.999
_reflns_number_gt 2869
_reflns_number_total 2950
_reflns_threshold_expression 'I > 2\s(I)'
_cod_data_source_file ja512658m_si_002.cif
_cod_data_source_block les119_compound_17HCl
_cod_depositor_comments 'Adding full bibliography for 4123408--4123410.cif.'
_cod_database_code 4123410
_shelx_space_group_comment
;
The symmetry employed for this shelxl refinement is uniquely defined
by the following loop, which should always be used as a source of
symmetry information in preference to the above space-group names.
They are only intended as comments.
;
_shelx_estimated_absorpt_t_min 0.919
_shelx_estimated_absorpt_t_max 0.984

loop_
_space_group_symop_operation_xyz
'x, y, z'
'-x, y+1/2, -z'

loop_
_atom_site_label
_atom_site_type_symbol
_atom_site_fract_x
_atom_site_fract_y
_atom_site_fract_z
_atom_site_U_iso_or_equiv
_atom_site_adp_type
_atom_site_occupancy
_atom_site_site_symmetry_order
_atom_site_calc_flag
_atom_site_refinement_flags_posn
_atom_site_refinement_flags_adp
Cl1 Cl 0.26161(4) 0.67697(6) 0.14327(3) 0.01885(10) Uani 1 1 d . .
N1 N 0.23066(17) 0.2380(2) 0.15698(12) 0.0142(3) Uani 1 1 d D .
H1 H 0.228(2) 0.363(3) 0.1712(18) 0.017 Uiso 1 1 d D U
C2 C 0.1713(2) 0.2013(3) 0.02344(13) 0.0203(4) Uani 1 1 d . .
H2A H 0.0699 0.2749 -0.0093 0.024 Uiso 1 1 calc R U
H2B H 0.1483 0.0642 0.0077 0.024 Uiso 1 1 calc R U
C3 C 0.3128(2) 0.2672(3) -0.03320(15) 0.0203(4) Uani 1 1 d . .
H3A H 0.2907 0.3961 -0.0684 0.024 Uiso 1 1 calc R U
H3B H 0.3282 0.1783 -0.0978 0.024 Uiso 1 1 calc R U
C4 C 0.4666(2) 0.2690(3) 0.07090(16) 0.0194(4) Uani 1 1 d . .
H4A H 0.5561 0.1920 0.0497 0.023 Uiso 1 1 calc R U
H4B H 0.5067 0.4007 0.0891 0.023 Uiso 1 1 calc R U
C5 C 0.40983(17) 0.1825(3) 0.17855(13) 0.0176(3) Uani 1 1 d . .
H5A H 0.4228 0.0423 0.1801 0.021 Uiso 1 1 calc R U
H5B H 0.4725 0.2360 0.2557 0.021 Uiso 1 1 calc R U
C6 C 0.1302(2) 0.1348(2) 0.23504(14) 0.0162(4) Uani 1 1 d . .
H6 H 0.1289 -0.0040 0.2151 0.019 Uiso 1 1 calc R U
C7 C -0.0469(2) 0.2067(3) 0.20782(15) 0.0235(4) Uani 1 1 d . .
H7A H -0.1150 0.1222 0.2473 0.028 Uiso 1 1 calc R U
H7B H -0.0917 0.2022 0.1194 0.028 Uiso 1 1 calc R U
C8 C -0.0575(2) 0.4105(3) 0.25292(18) 0.0266(4) Uani 1 1 d . .
H8A H 0.0043 0.4962 0.2092 0.032 Uiso 1 1 calc R U
H8B H -0.1740 0.4519 0.2347 0.032 Uiso 1 1 calc R U
C9 C 0.0121(3) 0.4279(3) 0.38885(18) 0.0312(5) Uani 1 1 d . .
H9A H 0.0458 0.5618 0.4074 0.037 Uiso 1 1 calc R U
H9B H -0.0766 0.3983 0.4321 0.037 Uiso 1 1 calc R U
C10 C 0.1572(2) 0.3005(3) 0.43735(16) 0.0191(3) Uani 1 1 d . .
C11 C 0.2380(2) 0.3167(3) 0.55896(17) 0.0256(4) Uani 1 1 d . .
H11 H 0.2050 0.4138 0.6072 0.031 Uiso 1 1 calc R U
C12 C 0.3641(2) 0.1957(4) 0.61052(15) 0.0284(4) Uani 1 1 d . .
H12 H 0.4185 0.2114 0.6928 0.034 Uiso 1 1 calc R U
C13 C 0.4110(2) 0.0509(3) 0.54176(18) 0.0299(5) Uani 1 1 d . .
H13 H 0.4968 -0.0341 0.5770 0.036 Uiso 1 1 calc R U
C14 C 0.3328(2) 0.0307(3) 0.42187(17) 0.0236(4) Uani 1 1 d . .
H14 H 0.3628 -0.0709 0.3755 0.028 Uiso 1 1 calc R U
C15 C 0.20927(18) 0.1588(3) 0.36792(13) 0.0158(3) Uani 1 1 d . .

loop_
_atom_site_aniso_label
_atom_site_aniso_U_11
_atom_site_aniso_U_22
_atom_site_aniso_U_33
_atom_site_aniso_U_23
_atom_site_aniso_U_13
_atom_site_aniso_U_12
Cl1 0.02097(17) 0.01288(17) 0.02238(18) -0.00220(17) 0.00392(13) -0.00008(18)
N1 0.0161(6) 0.0135(6) 0.0130(6) -0.0014(5) 0.0029(5) -0.0002(5)
C2 0.0210(7) 0.0272(11) 0.0117(7) -0.0010(7) 0.0016(5) -0.0050(7)
C3 0.0242(9) 0.0217(9) 0.0161(8) -0.0011(6) 0.0065(6) -0.0007(7)
C4 0.0189(8) 0.0188(9) 0.0218(8) -0.0020(7) 0.0075(7) -0.0006(7)
C5 0.0157(7) 0.0178(7) 0.0189(7) -0.0010(8) 0.0032(5) 0.0025(8)
C6 0.0196(7) 0.0139(9) 0.0153(7) 0.0005(5) 0.0038(6) -0.0029(6)
C7 0.0157(7) 0.0357(13) 0.0183(7) 0.0060(8) 0.0020(6) -0.0044(7)
C8 0.0186(8) 0.0350(11) 0.0279(10) 0.0124(8) 0.0087(7) 0.0122(8)
C9 0.0330(10) 0.0322(11) 0.0301(10) -0.0004(8) 0.0107(8) 0.0152(9)
C10 0.0197(8) 0.0193(8) 0.0195(8) -0.0003(7) 0.0073(6) -0.0013(7)
C11 0.0289(9) 0.0311(10) 0.0188(8) -0.0063(7) 0.0097(7) -0.0084(8)
C12 0.0225(8) 0.0465(13) 0.0151(7) 0.0043(9) 0.0016(6) -0.0134(10)
C13 0.0202(9) 0.0455(12) 0.0239(9) 0.0183(9) 0.0043(7) 0.0064(9)
C14 0.0243(9) 0.0256(9) 0.0229(9) 0.0081(7) 0.0092(7) 0.0078(7)
C15 0.0156(7) 0.0174(9) 0.0146(7) 0.0022(7) 0.0033(5) 0.0000(7)

loop_
_atom_type_symbol
_atom_type_description
_atom_type_scat_dispersion_real
_atom_type_scat_dispersion_imag
_atom_type_scat_source
C C 0.0033 0.0016 'International Tables Vol C Tables 4.2.6.8 and 6.1.1.4'
H H 0.0000 0.0000 'International Tables Vol C Tables 4.2.6.8 and 6.1.1.4'
N N 0.0061 0.0033 'International Tables Vol C Tables 4.2.6.8 and 6.1.1.4'
Cl Cl 0.1484 0.1585 'International Tables Vol C Tables 4.2.6.8 and 6.1.1.4'

loop_
_geom_angle_atom_site_label_1
_geom_angle_atom_site_label_2
_geom_angle_atom_site_label_3
_geom_angle
C2 N1 C5 102.61(12)
C2 N1 C6 113.40(13)
C5 N1 C6 115.37(13)
C2 N1 H1 109.4(13)
C5 N1 H1 106.7(13)
C6 N1 H1 109.0(14)
N1 C2 C3 104.59(13)
N1 C2 H2A 110.8
C3 C2 H2A 110.8
N1 C2 H2B 110.8
C3 C2 H2B 110.8
H2A C2 H2B 108.9
C2 C3 C4 105.63(13)
C2 C3 H3A 110.6
C4 C3 H3A 110.6
C2 C3 H3B 110.6
C4 C3 H3B 110.6
H3A C3 H3B 108.7
C5 C4 C3 105.04(13)
C5 C4 H4A 110.7
C3 C4 H4A 110.7
C5 C4 H4B 110.7
C3 C4 H4B 110.7
H4A C4 H4B 108.8
N1 C5 C4 103.41(13)
N1 C5 H5A 111.1
C4 C5 H5A 111.1
N1 C5 H5B 111.1
C4 C5 H5B 111.1
H5A C5 H5B 109.0
C15 C6 N1 110.32(13)
C15 C6 C7 111.02(13)
N1 C6 C7 110.57(13)
C15 C6 H6 108.3
N1 C6 H6 108.3
C7 C6 H6 108.3
C6 C7 C8 111.39(15)
C6 C7 H7A 109.4
C8 C7 H7A 109.4
C6 C7 H7B 109.4
C8 C7 H7B 109.4
H7A C7 H7B 108.0
C9 C8 C7 112.00(15)
C9 C8 H8A 109.2
C7 C8 H8A 109.2
C9 C8 H8B 109.2
C7 C8 H8B 109.2
H8A C8 H8B 107.9
C10 C9 C8 114.85(16)
C10 C9 H9A 108.6
C8 C9 H9A 108.6
C10 C9 H9B 108.6
C8 C9 H9B 108.6
H9A C9 H9B 107.5
C15 C10 C11 118.08(16)
C15 C10 C9 122.65(15)
C11 C10 C9 119.16(16)
C12 C11 C10 121.81(18)
C12 C11 H11 119.1
C10 C11 H11 119.1
C11 C12 C13 119.65(16)
C11 C12 H12 120.2
C13 C12 H12 120.2
C14 C13 C12 119.78(17)
C14 C13 H13 120.1
C12 C13 H13 120.1
C13 C14 C15 120.60(18)
C13 C14 H14 119.7
C15 C14 H14 119.7
C10 C15 C14 119.96(15)
C10 C15 C6 121.17(15)
C14 C15 C6 118.83(17)

loop_
_geom_bond_atom_site_label_1
_geom_bond_atom_site_label_2
_geom_bond_distance
N1 C2 1.5077(19)
N1 C5 1.5083(19)
N1 C6 1.522(2)
N1 H1 0.893(18)
C2 C3 1.527(2)
C2 H2A 0.9900
C2 H2B 0.9900
C3 C4 1.542(2)
C3 H3A 0.9900
C3 H3B 0.9900
C4 C5 1.523(2)
C4 H4A 0.9900
C4 H4B 0.9900
C5 H5A 0.9900
C5 H5B 0.9900
C6 C15 1.515(2)
C6 C7 1.525(2)
C6 H6 1.0000
C7 C8 1.528(3)
C7 H7A 0.9900
C7 H7B 0.9900
C8 C9 1.528(3)
C8 H8A 0.9900
C8 H8B 0.9900
C9 C10 1.508(3)
C9 H9A 0.9900
C9 H9B 0.9900
C10 C15 1.392(3)
C10 C11 1.400(3)
C11 C12 1.378(3)
C11 H11 0.9500
C12 C13 1.386(3)
C12 H12 0.9500
C13 C14 1.380(3)
C13 H13 0.9500
C14 C15 1.402(2)
C14 H14 0.9500

loop_
_geom_hbond_atom_site_label_D
_geom_hbond_atom_site_label_H
_geom_hbond_atom_site_label_A
_geom_hbond_distance_DH
_geom_hbond_distance_HA
_geom_hbond_distance_DA
_geom_hbond_angle_DHA
_geom_hbond_site_symmetry_A
N1 H1 Cl1 0.893(18) 2.252(19) 3.0986(15) 158.0(19) .
C2 H2A Cl1 0.99 2.93 3.6924(16) 134.6 2_545
C4 H4A Cl1 0.99 2.91 3.7063(17) 137.7 2_645
C4 H4B Cl1 0.99 2.97 3.5175(18) 115.9 .
C5 H5A Cl1 0.99 2.88 3.750(2) 146.8 1_545
C6 H6 Cl1 1.00 2.70 3.6173(16) 153.1 1_545

loop_
_geom_torsion_atom_site_label_1
_geom_torsion_atom_site_label_2
_geom_torsion_atom_site_label_3
_geom_torsion_atom_site_label_4
_geom_torsion
C5 N1 C2 C3 -39.19(18)
C6 N1 C2 C3 -164.30(14)
N1 C2 C3 C4 20.15(19)
C2 C3 C4 C5 6.3(2)
C2 N1 C5 C4 43.15(17)
C6 N1 C5 C4 166.97(14)
C3 C4 C5 N1 -30.38(18)
C2 N1 C6 C15 173.08(15)
C5 N1 C6 C15 55.15(18)
C2 N1 C6 C7 -63.72(18)
C5 N1 C6 C7 178.35(14)
C15 C6 C7 C8 53.07(19)
N1 C6 C7 C8 -69.71(17)
C6 C7 C8 C9 -58.19(19)
C7 C8 C9 C10 34.9(2)
C8 C9 C10 C15 -8.8(3)
C8 C9 C10 C11 174.99(18)
C15 C10 C11 C12 -0.9(3)
C9 C10 C11 C12 175.53(19)
C10 C11 C12 C13 -1.4(3)
C11 C12 C13 C14 0.9(3)
C12 C13 C14 C15 1.9(3)
C11 C10 C15 C14 3.6(3)
C9 C10 C15 C14 -172.70(18)
C11 C10 C15 C6 -178.77(16)
C9 C10 C15 C6 4.9(3)
C13 C14 C15 C10 -4.1(3)
C13 C14 C15 C6 178.16(16)
N1 C6 C15 C10 95.91(18)
C7 C6 C15 C10 -27.0(2)
N1 C6 C15 C14 -86.42(19)
C7 C6 C15 C14 150.65(16)
